data_4333364
loop_
_publ_author_name
'Przychodze\'n, Pawe\/l'
'Pe\/lka, Robert'
'Lewi\'nski, Krzysztof'
'Supel, Justyna'
'Rams, Micha\/l'
'Tomala, Krzysztof'
'Sieklucka, Barbara'

_publ_section_title
;
 Tuning of Magnetic Properties of Polynuclear
 Lanthanide(III)&#x2212;Octacyanotungstate(V) Systems:&#x00A0;
 Determination of Ligand-Field Parameters and Exchange Interaction
;
_journal_issue 21
_journal_name_full 'Inorganic Chemistry'
_journal_page_first 8924
_journal_page_last 8938
_journal_paper_doi 10.1021/ic700795q
_journal_volume 46
_journal_year 2007
_chemical_formula_moiety '(C35 H39 N15 O4 Eu W), (C2 H6 O), 6(H2 O)'
_chemical_formula_sum 'C37 H57 Eu N15 O11 W'
_chemical_formula_weight 1223.79
_chemical_name_systematic
; 
 ? 
;
_space_group_IT_number 14
_symmetry_cell_setting monoclinic
_symmetry_space_group_name_Hall '-P 2yn'
_symmetry_space_group_name_H-M 'P 1 21/n 1'
_atom_sites_solution_hydrogens geom
_atom_sites_solution_primary direct
_atom_sites_solution_secondary difmap
_audit_creation_method SHELXL-97
_cell_angle_alpha 90.00
_cell_angle_beta 90.919(1)
_cell_angle_gamma 90.00
_cell_formula_units_Z 4
_cell_length_a 14.2370(2)
_cell_length_b 23.4170(3)
_cell_length_c 14.6690(2)
_cell_measurement_temperature 100(1)
_cell_volume 4889.84(11)
_computing_cell_refinement 'DENZO-SMN (Otwinowski & Minor, 1997)'
_computing_data_collection 'COLLECT (Nonius BV, 1997-2000)'
_computing_data_reduction 'DENZO-SMN (Otwinowski & Minor, 1997)'
_computing_structure_refinement 'SHELXL-97 (Sheldrick, 1997)'
_computing_structure_solution 'SIR92 (Altomare et al., 1994)'
_diffrn_ambient_temperature 100(1)
_diffrn_measured_fraction_theta_full 0.988
_diffrn_measured_fraction_theta_max 0.988
_diffrn_measurement_device_type 'Nonius KappaCCD'
_diffrn_measurement_method '\f and \w scans with the \k offsets'
_diffrn_radiation_monochromator graphite
_diffrn_radiation_source 'fine-focus sealed tube'
_diffrn_radiation_type MoK\a
_diffrn_radiation_wavelength 0.71070
_diffrn_reflns_av_R_equivalents 0.0219
_diffrn_reflns_av_sigmaI/netI 0.0389
_diffrn_reflns_limit_h_max 18
_diffrn_reflns_limit_h_min 0
_diffrn_reflns_limit_k_max 28
_diffrn_reflns_limit_k_min -30
_diffrn_reflns_limit_l_max 19
_diffrn_reflns_limit_l_min -19
_diffrn_reflns_number 19675
_diffrn_reflns_theta_full 27.47
_diffrn_reflns_theta_max 27.47
_diffrn_reflns_theta_min 2.16
_exptl_absorpt_coefficient_mu 3.690
_exptl_absorpt_correction_T_max 0.6075
_exptl_absorpt_correction_T_min 0.4040
_exptl_absorpt_correction_type multi-scan
_exptl_absorpt_process_details 'DENZO-SMN; Otwinowski & Minor, 1997'
_exptl_crystal_colour yellow
_exptl_crystal_density_diffrn 1.662
_exptl_crystal_density_method 'not measured'
_exptl_crystal_description prism
_exptl_crystal_F_000 2436
_exptl_crystal_size_max 0.30
_exptl_crystal_size_mid 0.25
_exptl_crystal_size_min 0.15
_refine_diff_density_max 1.275
_refine_diff_density_min -1.349
_refine_diff_density_rms 0.138
_refine_ls_extinction_coef 0.00089(5)
_refine_ls_extinction_expression Fc^*^=kFc[1+0.001xFc^2^\l^3^/sin(2\q)]^-1/4^
_refine_ls_extinction_method SHELXL
_refine_ls_goodness_of_fit_ref 1.200
_refine_ls_hydrogen_treatment constr
_refine_ls_matrix_type full
_refine_ls_number_parameters 600
_refine_ls_number_reflns 11074
_refine_ls_number_restraints 10
_refine_ls_restrained_S_all 1.200
_refine_ls_R_factor_all 0.0401
_refine_ls_R_factor_gt 0.0352
_refine_ls_shift/su_max 0.002
_refine_ls_shift/su_mean 0.000
_refine_ls_structure_factor_coef Fsqd
_refine_ls_weighting_details 'calc w=1/[\s^2^(Fo^2^)+(0.0000P)^2^+28.4484P] where P=(Fo^2^+2Fc^2^)/3'
_refine_ls_weighting_scheme calc
_refine_ls_wR_factor_gt 0.0817
_refine_ls_wR_factor_ref 0.0835
_reflns_number_gt 10146
_reflns_number_total 11074
_reflns_threshold_expression >2sigma(I)
_cod_data_source_file ic700795qsup1.cif
_cod_data_source_block pp26
_cod_depositor_comments
;
The following automatic conversions were performed:
'_atom_site_symetry_multiplicity' tag replaced with
'_atom_site_symmetry_multiplicity'.

Automatic conversion script
Id: cif_correct_tags 1440 2010-10-19 06:21:57Z saulius 
;
_cod_original_sg_symbol_H-M 'P 21/n'
_cod_database_code 4333364

loop_
_symmetry_equiv_pos_as_xyz
'x, y, z'
'-x+1/2, y+1/2, -z+1/2'
'-x, -y, -z'
'x-1/2, -y-1/2, z-1/2'

loop_
_atom_site_label
_atom_site_type_symbol
_atom_site_fract_x
_atom_site_fract_y
_atom_site_fract_z
_atom_site_U_iso_or_equiv
_atom_site_adp_type
_atom_site_occupancy
_atom_site_symmetry_multiplicity
_atom_site_calc_flag
_atom_site_refinement_flags
_atom_site_disorder_assembly
_atom_site_disorder_group
W1 W 0.403762(12) 0.771604(8) 0.337709(12) 0.01110(6) Uani 1 1 d . . .
C1 C 0.4707(3) 0.8081(2) 0.4572(3) 0.0141(9) Uani 1 1 d . . .
N1 N 0.5068(3) 0.82521(17) 0.5224(3) 0.0165(8) Uani 1 1 d . . .
C2 C 0.2938(3) 0.8223(2) 0.4004(3) 0.0173(9) Uani 1 1 d . . .
N2 N 0.2357(3) 0.8484(2) 0.4327(3) 0.0257(10) Uani 1 1 d . . .
C3 C 0.3505(3) 0.7196(2) 0.4480(3) 0.0160(9) Uani 1 1 d . . .
N3 N 0.3225(3) 0.6938(2) 0.5078(3) 0.0241(9) Uani 1 1 d . . .
C4 C 0.3625(3) 0.8387(2) 0.2425(3) 0.0189(10) Uani 1 1 d . . .
N4 N 0.3397(3) 0.8734(2) 0.1918(3) 0.0274(10) Uani 1 1 d . . .
C5 C 0.2766(3) 0.7349(2) 0.2846(3) 0.0170(9) Uani 1 1 d . . .
N5 N 0.2100(3) 0.71403(19) 0.2549(3) 0.0195(9) Uani 1 1 d . . .
C6 C 0.4317(3) 0.7307(2) 0.2086(3) 0.0160(9) Uani 1 1 d . . .
N6 N 0.4445(3) 0.7070(2) 0.1414(3) 0.0234(9) Uani 1 1 d . . .
C7 C 0.5069(4) 0.7057(2) 0.3683(3) 0.0192(10) Uani 1 1 d . . .
N7 N 0.5612(3) 0.6707(2) 0.3849(3) 0.0287(10) Uani 1 1 d . . .
C8 C 0.5352(3) 0.8089(2) 0.2940(3) 0.0161(9) Uani 1 1 d . . .
N8 N 0.6047(3) 0.82825(19) 0.2702(3) 0.0229(9) Uani 1 1 d . . .
Eu Eu 0.585985(15) 0.847039(9) 0.676486(14) 0.01094(7) Uani 1 1 d . . .
N11 N 0.5458(3) 0.83976(18) 0.8465(3) 0.0161(8) Uani 1 1 d . . .
N12 N 0.5317(3) 0.93965(17) 0.7551(3) 0.0163(8) Uani 1 1 d . . .
N13 N 0.5902(3) 0.93797(17) 0.5782(3) 0.0174(8) Uani 1 1 d . . .
C11 C 0.5602(3) 0.7914(2) 0.8931(3) 0.0204(10) Uani 1 1 d . . .
H11 H 0.5864 0.7605 0.8626 0.025 Uiso 1 1 calc R . .
C12 C 0.5386(4) 0.7845(3) 0.9835(4) 0.0284(12) Uani 1 1 d . . .
H12 H 0.5500 0.7500 1.0133 0.034 Uiso 1 1 calc R . .
C13 C 0.4995(5) 0.8301(3) 1.0288(4) 0.0409(16) Uani 1 1 d . . .
H13 H 0.4852 0.8272 1.0902 0.049 Uiso 1 1 calc R . .
C14 C 0.4820(5) 0.8802(3) 0.9817(4) 0.0339(14) Uani 1 1 d . . .
H14 H 0.4549 0.9113 1.0107 0.041 Uiso 1 1 calc R . .
C15 C 0.5056(4) 0.8835(2) 0.8904(3) 0.0198(10) Uani 1 1 d . . .
C16 C 0.4907(3) 0.9370(2) 0.8373(3) 0.0188(10) Uani 1 1 d . . .
C17 C 0.4384(4) 0.9822(2) 0.8705(4) 0.0299(12) Uani 1 1 d . . .
H17 H 0.4089 0.9792 0.9263 0.036 Uiso 1 1 calc R . .
C18 C 0.4305(4) 1.0316(2) 0.8202(4) 0.0301(12) Uani 1 1 d . . .
H18 H 0.3946 1.0620 0.8410 0.036 Uiso 1 1 calc R . .
C19 C 0.4768(4) 1.0354(2) 0.7378(4) 0.0266(11) Uani 1 1 d . . .
H19 H 0.4750 1.0690 0.7041 0.032 Uiso 1 1 calc R . .
C20 C 0.5256(4) 0.9886(2) 0.7068(3) 0.0204(10) Uani 1 1 d . . .
C21 C 0.5733(3) 0.9892(2) 0.6178(3) 0.0182(10) Uani 1 1 d . . .
C22 C 0.5997(4) 1.0397(2) 0.5759(4) 0.0267(12) Uani 1 1 d . . .
H22 H 0.5883 1.0745 0.6043 0.032 Uiso 1 1 calc R . .
C23 C 0.6430(4) 1.0387(3) 0.4921(4) 0.0316(13) Uani 1 1 d . . .
H23 H 0.6609 1.0724 0.4637 0.038 Uiso 1 1 calc R . .
C24 C 0.6591(4) 0.9864(3) 0.4517(4) 0.0290(12) Uani 1 1 d . . .
H24 H 0.6882 0.9841 0.3955 0.035 Uiso 1 1 calc R . .
C25 C 0.6307(4) 0.9373(2) 0.4970(3) 0.0221(11) Uani 1 1 d . . .
H25 H 0.6405 0.9021 0.4692 0.027 Uiso 1 1 calc R . .
O31 O 0.4177(2) 0.85491(15) 0.6882(2) 0.0174(7) Uani 1 1 d . . .
C32 C 0.3495(3) 0.8241(2) 0.6640(3) 0.0183(10) Uani 1 1 d . . .
H32 H 0.3622 0.7890 0.6373 0.022 Uiso 1 1 calc R . .
N33 N 0.2609(3) 0.83876(18) 0.6743(3) 0.0185(8) Uani 1 1 d . . .
C34 C 0.1849(3) 0.8012(2) 0.6456(4) 0.0252(11) Uani 1 1 d . . .
H34A H 0.2105 0.7672 0.6191 0.038 Uiso 1 1 calc R . .
H34B H 0.1458 0.8204 0.6014 0.038 Uiso 1 1 calc R . .
H34C H 0.1481 0.7910 0.6975 0.038 Uiso 1 1 calc R . .
C35 C 0.2353(4) 0.8929(3) 0.7141(5) 0.0356(14) Uani 1 1 d . . .
H35A H 0.2912 0.9137 0.7302 0.053 Uiso 1 1 calc R . .
H35B H 0.1991 0.8863 0.7677 0.053 Uiso 1 1 calc R . .
H35C H 0.1987 0.9145 0.6707 0.053 Uiso 1 1 calc R . .
O41 O 0.5328(2) 0.74979(14) 0.6831(2) 0.0194(7) Uani 1 1 d . . .
C42A C 0.5264(3) 0.7063(2) 0.6353(3) 0.0169(9) Uani 1 1 d . . .
H42 H 0.5224 0.7114 0.5725 0.020 Uiso 1 1 calc R . .
N43 N 0.5249(3) 0.65399(19) 0.6656(3) 0.0255(10) Uani 1 1 d . . .
C44 C 0.5308(8) 0.6423(3) 0.7629(5) 0.067(3) Uani 1 1 d . . .
H44A H 0.5400 0.6774 0.7956 0.100 Uiso 1 1 calc R . .
H44B H 0.5828 0.6172 0.7753 0.100 Uiso 1 1 calc R . .
H44C H 0.4737 0.6246 0.7821 0.100 Uiso 1 1 calc R . .
C45 C 0.5163(5) 0.6050(2) 0.6047(4) 0.0364(14) Uani 1 1 d . . .
H45A H 0.5128 0.6181 0.5427 0.055 Uiso 1 1 calc R . .
H45B H 0.4603 0.5841 0.6186 0.055 Uiso 1 1 calc R . .
H45C H 0.5700 0.5807 0.6127 0.055 Uiso 1 1 calc R . .
O51 O 0.7007(2) 0.81885(16) 0.5677(2) 0.0201(7) Uani 1 1 d D . .
C52A C 0.7181(5) 0.7803(4) 0.5133(6) 0.024(2) Uani 0.588(9) 1 d PD A 1
H52 H 0.6853 0.7462 0.5181 0.028 Uiso 0.588(9) 1 calc PR A 1
N53A N 0.7820(5) 0.7851(4) 0.4473(5) 0.024(2) Uani 0.588(9) 1 d PD A 1
C54A C 0.7952(19) 0.7407(12) 0.3798(15) 0.100(12) Uani 0.588(9) 1 d PD A 1
H54A H 0.7645 0.7064 0.3991 0.150 Uiso 0.588(9) 1 calc PR A 1
H54B H 0.8611 0.7335 0.3730 0.150 Uiso 0.588(9) 1 calc PR A 1
H54C H 0.7687 0.7529 0.3224 0.150 Uiso 0.588(9) 1 calc PR A 1
C55A C 0.8400(7) 0.8362(5) 0.4408(7) 0.035(3) Uani 0.588(9) 1 d PD A 1
H55A H 0.8195 0.8639 0.4844 0.053 Uiso 0.588(9) 1 calc PR A 1
H55B H 0.8343 0.8519 0.3805 0.053 Uiso 0.588(9) 1 calc PR A 1
H55C H 0.9045 0.8265 0.4533 0.053 Uiso 0.588(9) 1 calc PR A 1
C52B C 0.7353(11) 0.8090(6) 0.4920(11) 0.038(4) Uiso 0.412(9) 1 d PD A 2
N53B N 0.7613(8) 0.7565(5) 0.4666(7) 0.024(3) Uiso 0.412(9) 1 d PD A 2
C54B C 0.7928(14) 0.7441(7) 0.3751(10) 0.017(4) Uiso 0.412(9) 1 d PD A 2
C55B C 0.7505(12) 0.7082(7) 0.5280(11) 0.045(4) Uiso 0.412(9) 1 d PD A 2
O6B O 0.9467(8) 0.8676(5) 0.4788(8) 0.046(3) Uiso 0.412(9) 1 d P A 2
O61 O 0.7197(2) 0.90499(16) 0.7176(2) 0.0225(8) Uani 1 1 d . . .
C62 C 0.8066(4) 0.9027(3) 0.7281(5) 0.0422(17) Uani 1 1 d . A .
H62 H 0.8308 0.8691 0.7530 0.051 Uiso 1 1 calc R . .
N63 N 0.8666(3) 0.9418(3) 0.7082(4) 0.0376(13) Uani 1 1 d . . .
C64 C 0.9682(5) 0.9352(4) 0.7227(8) 0.075(3) Uani 1 1 d . A .
H64A H 0.9993 0.9700 0.7065 0.112 Uiso 1 1 calc R . .
H64B H 0.9907 0.9045 0.6854 0.112 Uiso 1 1 calc R . .
H64C H 0.9810 0.9267 0.7857 0.112 Uiso 1 1 calc R . .
C65 C 0.8395(7) 0.9895(5) 0.6577(10) 0.114(5) Uani 1 1 d . A .
H65A H 0.8923 1.0146 0.6514 0.170 Uiso 1 1 calc R . .
H65B H 0.7900 1.0092 0.6886 0.170 Uiso 1 1 calc R . .
H65C H 0.8174 0.9777 0.5985 0.170 Uiso 1 1 calc R . .
O71 O 0.7216(4) 1.04649(19) 0.9462(3) 0.0435(11) Uani 1 1 d . . .
H71 H 0.6940 1.0699 0.9140 0.065 Uiso 1 1 calc R . .
C72 C 0.7295(8) 0.9959(3) 0.8998(6) 0.068(3) Uani 1 1 d . . .
H72A H 0.7819 0.9989 0.8586 0.082 Uiso 1 1 calc R . .
H72B H 0.6730 0.9905 0.8629 0.082 Uiso 1 1 calc R . .
C73 C 0.7435(7) 0.9453(4) 0.9572(6) 0.064(2) Uani 1 1 d . . .
H73A H 0.7442 0.9118 0.9196 0.096 Uiso 1 1 calc R . .
H73B H 0.6932 0.9425 0.9998 0.096 Uiso 1 1 calc R . .
H73C H 0.8023 0.9485 0.9898 0.096 Uiso 1 1 calc R . .
O1 O 0.7766(3) 0.86364(19) 0.1799(3) 0.0379(11) Uani 1 1 d . . .
O2 O 0.8547(3) 1.0520(2) 0.0913(3) 0.0436(11) Uani 1 1 d . . .
O3 O 0.9009(6) 0.9685(3) 0.4147(4) 0.089(2) Uani 1 1 d . . .
O4 O 0.8285(4) 0.9725(2) 0.2370(3) 0.0466(12) Uani 1 1 d . . .
O5 O 0.0899(5) 0.9239(3) 0.5076(5) 0.078(2) Uani 1 1 d . . .

loop_
_atom_site_aniso_label
_atom_site_aniso_U_11
_atom_site_aniso_U_22
_atom_site_aniso_U_33
_atom_site_aniso_U_23
_atom_site_aniso_U_13
_atom_site_aniso_U_12
W1 0.01140(10) 0.01259(10) 0.00926(9) 0.00066(6) -0.00099(6) -0.00241(6)
C1 0.013(2) 0.016(2) 0.013(2) 0.0012(17) 0.0005(17) -0.0006(17)
N1 0.017(2) 0.016(2) 0.0164(19) 0.0008(16) 0.0012(16) -0.0014(16)
C2 0.021(2) 0.016(2) 0.014(2) 0.0019(18) -0.0044(18) -0.0007(19)
N2 0.029(2) 0.025(2) 0.023(2) -0.0033(18) 0.0032(19) 0.0026(19)
C3 0.012(2) 0.018(2) 0.018(2) 0.0023(18) -0.0047(17) -0.0028(18)
N3 0.022(2) 0.028(2) 0.023(2) 0.0042(19) 0.0022(17) -0.0020(18)
C4 0.020(2) 0.019(2) 0.017(2) 0.0016(19) -0.0004(19) -0.0005(19)
N4 0.032(3) 0.026(2) 0.024(2) 0.0062(19) -0.0006(19) 0.005(2)
C5 0.017(2) 0.021(2) 0.013(2) -0.0027(18) 0.0022(18) -0.0010(19)
N5 0.015(2) 0.028(2) 0.0158(19) -0.0026(17) 0.0013(15) -0.0031(17)
C6 0.014(2) 0.022(2) 0.013(2) 0.0011(18) 0.0000(17) -0.0014(18)
N6 0.020(2) 0.030(2) 0.020(2) -0.0033(18) 0.0014(17) -0.0044(18)
C7 0.023(3) 0.020(2) 0.014(2) 0.0015(18) 0.0046(18) -0.002(2)
N7 0.032(3) 0.029(3) 0.026(2) 0.006(2) 0.0023(19) 0.011(2)
C8 0.017(2) 0.014(2) 0.017(2) -0.0007(18) 0.0000(18) -0.0009(18)
N8 0.019(2) 0.021(2) 0.029(2) -0.0005(18) 0.0027(18) -0.0043(17)
Eu 0.01089(11) 0.01211(11) 0.00979(11) -0.00031(8) -0.00091(8) -0.00039(8)
N11 0.0137(19) 0.020(2) 0.0145(18) 0.0025(16) -0.0024(15) 0.0004(15)
N12 0.018(2) 0.016(2) 0.0154(19) -0.0030(15) -0.0015(15) -0.0013(15)
N13 0.018(2) 0.016(2) 0.0179(19) 0.0005(16) -0.0044(16) -0.0021(16)
C11 0.017(2) 0.024(3) 0.020(2) 0.006(2) 0.0011(19) 0.0025(19)
C12 0.031(3) 0.033(3) 0.020(3) 0.012(2) 0.002(2) 0.003(2)
C13 0.064(4) 0.041(4) 0.018(3) 0.008(3) 0.014(3) 0.008(3)
C14 0.051(4) 0.032(3) 0.019(3) -0.001(2) 0.015(2) 0.006(3)
C15 0.025(3) 0.020(2) 0.014(2) -0.0026(19) 0.0004(19) -0.001(2)
C16 0.020(2) 0.019(2) 0.017(2) -0.0026(19) -0.0023(19) -0.0011(19)
C17 0.044(3) 0.025(3) 0.021(3) -0.007(2) 0.003(2) 0.007(2)
C18 0.036(3) 0.024(3) 0.031(3) -0.009(2) -0.003(2) 0.009(2)
C19 0.040(3) 0.015(2) 0.025(3) -0.002(2) -0.006(2) 0.001(2)
C20 0.027(3) 0.014(2) 0.020(2) -0.0012(19) -0.009(2) -0.0017(19)
C21 0.021(2) 0.013(2) 0.019(2) 0.0020(18) -0.0074(19) -0.0025(18)
C22 0.034(3) 0.018(3) 0.028(3) 0.005(2) -0.009(2) -0.010(2)
C23 0.043(3) 0.025(3) 0.027(3) 0.012(2) -0.007(2) -0.014(2)
C24 0.036(3) 0.031(3) 0.019(2) 0.008(2) -0.002(2) -0.011(2)
C25 0.028(3) 0.022(3) 0.016(2) 0.004(2) -0.004(2) -0.007(2)
O31 0.0092(15) 0.0221(18) 0.0208(17) -0.0025(14) -0.0026(13) -0.0018(13)
C32 0.019(2) 0.016(2) 0.021(2) 0.0011(18) 0.0004(19) 0.0007(18)
N33 0.0121(19) 0.023(2) 0.021(2) -0.0002(17) 0.0006(15) -0.0036(16)
C34 0.015(2) 0.030(3) 0.031(3) 0.007(2) 0.000(2) -0.008(2)
C35 0.020(3) 0.032(3) 0.055(4) -0.016(3) 0.009(3) 0.001(2)
O41 0.0224(18) 0.0145(17) 0.0212(17) 0.0000(14) -0.0059(14) -0.0016(14)
C42A 0.013(2) 0.018(2) 0.019(2) 0.0005(19) -0.0038(18) 0.0019(18)
N43 0.039(3) 0.017(2) 0.021(2) 0.0018(17) -0.0005(19) -0.0020(19)
C44 0.149(9) 0.022(3) 0.029(4) 0.011(3) -0.013(4) -0.019(4)
C45 0.056(4) 0.018(3) 0.035(3) -0.004(2) 0.011(3) -0.001(3)
O51 0.0156(16) 0.028(2) 0.0163(16) -0.0026(14) 0.0010(13) 0.0050(14)
C52A 0.009(4) 0.024(5) 0.038(5) -0.015(4) -0.006(3) -0.001(3)
N53A 0.017(4) 0.036(5) 0.020(4) -0.014(4) -0.005(3) 0.005(3)
C54A 0.069(13) 0.16(3) 0.067(13) -0.064(14) -0.002(9) 0.048(13)
C55A 0.037(6) 0.040(6) 0.030(5) 0.011(4) 0.010(4) 0.000(5)
O61 0.0139(17) 0.027(2) 0.0267(19) -0.0084(15) -0.0063(14) -0.0051(14)
C62 0.022(3) 0.026(3) 0.079(5) -0.021(3) 0.004(3) -0.005(2)
N63 0.025(3) 0.051(3) 0.036(3) -0.004(2) -0.004(2) -0.016(2)
C64 0.029(4) 0.065(6) 0.130(9) -0.013(6) 0.006(5) -0.014(4)
C65 0.055(6) 0.120(10) 0.165(12) 0.093(9) -0.048(7) -0.038(6)
O71 0.068(3) 0.029(2) 0.033(2) -0.0013(19) -0.014(2) 0.013(2)
C72 0.118(8) 0.041(4) 0.044(4) -0.006(4) -0.030(5) 0.001(5)
C73 0.094(7) 0.044(5) 0.055(5) 0.011(4) 0.003(5) 0.020(4)
O1 0.040(2) 0.038(2) 0.036(2) -0.0184(19) 0.0186(19) -0.0170(19)
O2 0.058(3) 0.038(3) 0.034(2) -0.003(2) 0.001(2) -0.015(2)
O3 0.164(7) 0.053(4) 0.049(4) -0.003(3) -0.018(4) -0.007(4)
O4 0.070(3) 0.031(2) 0.039(3) -0.006(2) -0.007(2) -0.009(2)
O5 0.102(5) 0.051(4) 0.082(5) -0.011(3) 0.040(4) 0.017(3)

loop_
_atom_type_symbol
_atom_type_description
_atom_type_scat_dispersion_real
_atom_type_scat_dispersion_imag
_atom_type_scat_source
C C 0.0033 0.0016 'International Tables Vol C Tables 4.2.6.8 and 6.1.1.4'
H H 0.0000 0.0000 'International Tables Vol C Tables 4.2.6.8 and 6.1.1.4'
N N 0.0061 0.0033 'International Tables Vol C Tables 4.2.6.8 and 6.1.1.4'
O O 0.0106 0.0060 'International Tables Vol C Tables 4.2.6.8 and 6.1.1.4'
Eu Eu -0.1578 3.6682 'International Tables Vol C Tables 4.2.6.8 and 6.1.1.4'
W W -0.8490 6.8722 'International Tables Vol C Tables 4.2.6.8 and 6.1.1.4'

loop_
_geom_angle_atom_site_label_1
_geom_angle_atom_site_label_2
_geom_angle_atom_site_label_3
_geom_angle
_geom_angle_site_symmetry_1
_geom_angle_site_symmetry_3
C5 W1 C1 144.57(17) . .
C5 W1 C6 70.73(17) . .
C1 W1 C6 143.20(17) . .
C5 W1 C3 75.09(17) . .
C1 W1 C3 76.80(17) . .
C6 W1 C3 118.37(18) . .
C5 W1 C8 141.47(17) . .
C1 W1 C8 73.09(17) . .
C6 W1 C8 75.43(17) . .
C3 W1 C8 139.34(17) . .
C5 W1 C7 110.76(19) . .
C1 W1 C7 79.97(18) . .
C6 W1 C7 74.50(18) . .
C3 W1 C7 71.97(17) . .
C8 W1 C7 76.37(18) . .
C5 W1 C4 80.68(19) . .
C1 W1 C4 110.26(18) . .
C6 W1 C4 79.04(18) . .
C3 W1 C4 142.07(18) . .
C8 W1 C4 75.24(18) . .
C7 W1 C4 145.11(18) . .
C5 W1 C2 76.32(18) . .
C1 W1 C2 75.64(17) . .
C6 W1 C2 138.91(17) . .
C3 W1 C2 74.27(18) . .
C8 W1 C2 122.24(18) . .
C7 W1 C2 141.93(17) . .
C4 W1 C2 71.90(18) . .
N1 C1 W1 177.0(4) . .
C1 N1 Eu 171.0(4) . .
N2 C2 W1 179.2(5) . .
N3 C3 W1 177.9(4) . .
N4 C4 W1 178.9(5) . .
N5 C5 W1 178.0(4) . .
C5 N5 Eu 168.2(4) . 4_575
N6 C6 W1 177.2(4) . .
N7 C7 W1 179.6(5) . .
N8 C8 W1 179.3(5) . .
O51 Eu O41 89.11(12) . .
O51 Eu O61 77.15(12) . .
O41 Eu O61 140.62(12) . .
O51 Eu O31 139.23(11) . .
O41 Eu O31 75.83(12) . .
O61 Eu O31 136.19(12) . .
O51 Eu N5 70.68(12) . 4_676
O41 Eu N5 70.40(13) . 4_676
O61 Eu N5 70.24(14) . 4_676
O31 Eu N5 134.15(12) . 4_676
O51 Eu N1 69.61(12) . .
O41 Eu N1 73.25(12) . .
O61 Eu N1 131.98(13) . .
O31 Eu N1 69.80(12) . .
N5 Eu N1 125.54(13) 4_676 .
O51 Eu N11 142.40(12) . .
O41 Eu N11 79.80(12) . .
O61 Eu N11 88.94(13) . .
O31 Eu N11 72.52(12) . .
N5 Eu N11 71.75(13) 4_676 .
N1 Eu N11 137.80(12) . .
O51 Eu N13 80.34(13) . .
O41 Eu N13 144.81(12) . .
O61 Eu N13 69.42(13) . .
O31 Eu N13 90.51(12) . .
N5 Eu N13 134.35(13) 4_676 .
N1 Eu N13 71.60(13) . .
N11 Eu N13 127.28(13) . .
O51 Eu N12 137.90(13) . .
O41 Eu N12 132.97(12) . .
O61 Eu N12 69.86(12) . .
O31 Eu N12 66.35(12) . .
N5 Eu N12 118.91(13) 4_676 .
N1 Eu N12 115.55(13) . .
N11 Eu N12 63.25(13) . .
N13 Eu N12 64.20(13) . .
C11 N11 C15 117.6(4) . .
C11 N11 Eu 121.1(3) . .
C15 N11 Eu 121.2(3) . .
C20 N12 C16 118.9(4) . .
C20 N12 Eu 119.8(3) . .
C16 N12 Eu 119.8(3) . .
C25 N13 C21 118.5(4) . .
C25 N13 Eu 120.4(3) . .
C21 N13 Eu 119.1(3) . .
N11 C11 C12 123.9(5) . .
N11 C11 H11 118.1 . .
C12 C11 H11 118.1 . .
C11 C12 C13 118.1(5) . .
C11 C12 H12 120.9 . .
C13 C12 H12 120.9 . .
C12 C13 C14 119.2(5) . .
C12 C13 H13 120.4 . .
C14 C13 H13 120.4 . .
C13 C14 C15 119.0(5) . .
C13 C14 H14 120.5 . .
C15 C14 H14 120.5 . .
N11 C15 C14 122.2(5) . .
N11 C15 C16 116.6(4) . .
C14 C15 C16 121.1(5) . .
N12 C16 C17 121.3(5) . .
N12 C16 C15 116.6(4) . .
C17 C16 C15 122.1(5) . .
C18 C17 C16 119.6(5) . .
C18 C17 H17 120.2 . .
C16 C17 H17 120.2 . .
C17 C18 C19 118.9(5) . .
C17 C18 H18 120.5 . .
C19 C18 H18 120.5 . .
C20 C19 C18 119.0(5) . .
C20 C19 H19 120.5 . .
C18 C19 H19 120.5 . .
N12 C20 C19 122.1(5) . .
N12 C20 C21 116.4(4) . .
C19 C20 C21 121.5(5) . .
N13 C21 C22 120.8(5) . .
N13 C21 C20 117.1(4) . .
C22 C21 C20 122.1(5) . .
C23 C22 C21 120.5(5) . .
C23 C22 H22 119.8 . .
C21 C22 H22 119.8 . .
C24 C23 C22 118.4(5) . .
C24 C23 H23 120.8 . .
C22 C23 H23 120.8 . .
C23 C24 C25 118.4(5) . .
C23 C24 H24 120.8 . .
C25 C24 H24 120.8 . .
N13 C25 C24 123.4(5) . .
N13 C25 H25 118.3 . .
C24 C25 H25 118.3 . .
C32 O31 Eu 134.4(3) . .
O31 C32 N33 123.7(5) . .
O31 C32 H32 118.2 . .
N33 C32 H32 118.2 . .
C32 N33 C35 121.5(4) . .
C32 N33 C34 121.2(4) . .
C35 N33 C34 117.2(4) . .
N33 C34 H34A 109.5 . .
N33 C34 H34B 109.5 . .
H34A C34 H34B 109.5 . .
N33 C34 H34C 109.5 . .
H34A C34 H34C 109.5 . .
H34B C34 H34C 109.5 . .
N33 C35 H35A 109.5 . .
N33 C35 H35B 109.5 . .
H35A C35 H35B 109.5 . .
N33 C35 H35C 109.5 . .
H35A C35 H35C 109.5 . .
H35B C35 H35C 109.5 . .
C42A O41 Eu 141.0(3) . .
O41 C42A N43 125.5(5) . .
O41 C42A H42 117.2 . .
N43 C42A H42 117.2 . .
C42A N43 C44 120.7(5) . .
C42A N43 C45 122.1(5) . .
C44 N43 C45 117.2(5) . .
N43 C44 H44A 109.5 . .
N43 C44 H44B 109.5 . .
H44A C44 H44B 109.5 . .
N43 C44 H44C 109.5 . .
H44A C44 H44C 109.5 . .
H44B C44 H44C 109.5 . .
N43 C45 H45A 109.5 . .
N43 C45 H45B 109.5 . .
H45A C45 H45B 109.5 . .
N43 C45 H45C 109.5 . .
H45A C45 H45C 109.5 . .
H45B C45 H45C 109.5 . .
C52A O51 Eu 141.3(5) . .
C52B O51 Eu 158.5(7) . .
O51 C52A N53A 123.4(8) . .
O51 C52A H52 118.3 . .
N53A C52A H52 118.3 . .
C52A N53A C54A 121.9(14) . .
C52A N53A C55A 120.4(7) . .
C54A N53A C55A 117.7(13) . .
N53A C54A H54A 109.5 . .
N53A C54A H54B 109.5 . .
H54A C54A H54B 109.5 . .
N53A C54A H54C 109.5 . .
H54A C54A H54C 109.5 . .
H54B C54A H54C 109.5 . .
N53A C55A H55A 109.5 . .
N53A C55A H55B 109.5 . .
H55A C55A H55B 109.5 . .
N53A C55A H55C 109.5 . .
H55A C55A H55C 109.5 . .
H55B C55A H55C 109.5 . .
O51 C52B N53B 122.2(14) . .
C52B N53B C54B 122.2(13) . .
C52B N53B C55B 120.6(12) . .
C54B N53B C55B 117.0(12) . .
C62 O61 Eu 141.9(4) . .
O61 C62 N63 127.0(7) . .
O61 C62 H62 116.5 . .
N63 C62 H62 116.5 . .
C62 N63 C65 120.8(6) . .
C62 N63 C64 123.2(7) . .
C65 N63 C64 115.2(7) . .
N63 C64 H64A 109.5 . .
N63 C64 H64B 109.5 . .
H64A C64 H64B 109.5 . .
N63 C64 H64C 109.5 . .
H64A C64 H64C 109.5 . .
H64B C64 H64C 109.5 . .
N63 C65 H65A 109.5 . .
N63 C65 H65B 109.5 . .
H65A C65 H65B 109.5 . .
N63 C65 H65C 109.5 . .
H65A C65 H65C 109.5 . .
H65B C65 H65C 109.5 . .
C72 O71 H71 109.5 . .
O71 C72 C73 115.1(7) . .
O71 C72 H72A 108.5 . .
C73 C72 H72A 108.5 . .
O71 C72 H72B 108.5 . .
C73 C72 H72B 108.5 . .
H72A C72 H72B 107.5 . .
C72 C73 H73A 109.5 . .
C72 C73 H73B 109.5 . .
H73A C73 H73B 109.5 . .
C72 C73 H73C 109.5 . .
H73A C73 H73C 109.5 . .
H73B C73 H73C 109.5 . .

loop_
_geom_bond_atom_site_label_1
_geom_bond_atom_site_label_2
_geom_bond_distance
_geom_bond_site_symmetry_2
W1 C5 2.139(5) .
W1 C1 2.158(5) .
W1 C6 2.165(5) .
W1 C3 2.171(5) .
W1 C8 2.171(5) .
W1 C7 2.172(5) .
W1 C4 2.176(5) .
W1 C2 2.180(5) .
C1 N1 1.150(6) .
N1 Eu 2.561(4) .
C2 N2 1.138(7) .
C3 N3 1.143(6) .
C4 N4 1.146(7) .
C5 N5 1.147(6) .
N5 Eu 2.533(4) 4_575
C6 N6 1.147(6) .
C7 N7 1.149(7) .
C8 N8 1.147(6) .
Eu O51 2.394(3) .
Eu O41 2.402(3) .
Eu O61 2.407(3) .
Eu O31 2.411(3) .
Eu N5 2.533(4) 4_676
Eu N11 2.573(4) .
Eu N13 2.573(4) .
Eu N12 2.580(4) .
N11 C11 1.338(6) .
N11 C15 1.344(6) .
N12 C20 1.349(6) .
N12 C16 1.350(6) .
N13 C25 1.331(6) .
N13 C21 1.357(6) .
C11 C12 1.376(7) .
C11 H11 0.9300 .
C12 C13 1.379(9) .
C12 H12 0.9300 .
C13 C14 1.382(9) .
C13 H13 0.9300 .
C14 C15 1.387(7) .
C14 H14 0.9300 .
C15 C16 1.488(7) .
C16 C17 1.388(7) .
C17 C18 1.375(8) .
C17 H17 0.9300 .
C18 C19 1.389(8) .
C18 H18 0.9300 .
C19 C20 1.379(7) .
C19 H19 0.9300 .
C20 C21 1.482(7) .
C21 C22 1.388(7) .
C22 C23 1.384(8) .
C22 H22 0.9300 .
C23 C24 1.382(9) .
C23 H23 0.9300 .
C24 C25 1.393(7) .
C24 H24 0.9300 .
C25 H25 0.9300 .
O31 C32 1.257(6) .
C32 N33 1.319(6) .
C32 H32 0.9300 .
N33 C35 1.444(7) .
N33 C34 1.452(6) .
C34 H34A 0.9600 .
C34 H34B 0.9600 .
C34 H34C 0.9600 .
C35 H35A 0.9600 .
C35 H35B 0.9600 .
C35 H35C 0.9600 .
O41 C42A 1.239(6) .
C42A N43 1.303(7) .
C42A H42 0.9300 .
N43 C44 1.455(8) .
N43 C45 1.457(7) .
C44 H44A 0.9600 .
C44 H44B 0.9600 .
C44 H44C 0.9600 .
C45 H45A 0.9600 .
C45 H45B 0.9600 .
C45 H45C 0.9600 .
O51 C52A 1.232(9) .
O51 C52B 1.243(16) .
C52A N53A 1.344(10) .
C52A H52 0.9300 .
N53A C54A 1.450(14) .
N53A C55A 1.457(12) .
C54A H54A 0.9600 .
C54A H54B 0.9600 .
C54A H54C 0.9600 .
C55A H55A 0.9600 .
C55A H55B 0.9600 .
C55A H55C 0.9600 .
C52B N53B 1.340(14) .
N53B C54B 1.450(14) .
N53B C55B 1.456(15) .
O61 C62 1.245(7) .
C62 N63 1.289(8) .
C62 H62 0.9300 .
N63 C65 1.392(11) .
N63 C64 1.467(9) .
C64 H64A 0.9600 .
C64 H64B 0.9600 .
C64 H64C 0.9600 .
C65 H65A 0.9600 .
C65 H65B 0.9600 .
C65 H65C 0.9600 .
O71 C72 1.371(9) .
O71 H71 0.8200 .
C72 C73 1.466(11) .
C72 H72A 0.9700 .
C72 H72B 0.9700 .
C73 H73A 0.9600 .
C73 H73B 0.9600 .
C73 H73C 0.9600 .
